data_1528077
loop_
_publ_author_name
'Sinha, D.P.'
'Srivastava, B.C.'

_publ_section_title
;
 A study of the structures of calcium chromate
;
_journal_name_full
;
Indian Journal of Physics and Proceedings of the Indian Association for the 
Cultivation of Science
;
_journal_page_first 746
_journal_page_last 748
_journal_volume 47
_journal_year 1973
_chemical_formula_sum 'Ca3 Cr2 O8'
_chemical_name_systematic 'Ca3 (Cr O4)2'
_space_group_IT_number 161
_symmetry_space_group_name_Hall 'R 3 -2"c'
_symmetry_space_group_name_H-M 'R 3 c :H'
_cell_angle_alpha 90
_cell_angle_beta 90
_cell_angle_gamma 120
_cell_formula_units_Z 21
_cell_length_a 10.75
_cell_length_b 10.75
_cell_length_c 38.091
_cell_volume 3812.150
_citation_journal_id_ASTM IJPYAS
_cod_data_source_file Sinha_IJPYAS_1973_1365.cif
_cod_data_source_block Ca3Cr2O8
_cod_original_cell_volume 3812.15
_cod_database_code 1528077

loop_
_symmetry_equiv_pos_as_xyz
x,y,z
-y,x-y,z
-x+y,-x,z
-y,-x,z+1/2
x,x-y,z+1/2
-x+y,y,z+1/2
x+2/3,y+1/3,z+1/3
-y+2/3,x-y+1/3,z+1/3
-x+y+2/3,-x+1/3,z+1/3
-y+2/3,-x+1/3,z+5/6
x+2/3,x-y+1/3,z+5/6
-x+y+2/3,y+1/3,z+5/6
x+1/3,y+2/3,z+2/3
-y+1/3,x-y+2/3,z+2/3
-x+y+1/3,-x+2/3,z+2/3
-y+1/3,-x+2/3,z+7/6
x+1/3,x-y+2/3,z+7/6
-x+y+1/3,y+2/3,z+7/6

loop_
_atom_site_label
_atom_site_type_symbol
_atom_site_fract_x
_atom_site_fract_y
_atom_site_fract_z
_atom_site_occupancy
_atom_site_U_iso_or_equiv
Ca1 Ca+2 0.25 0.168 -0.168 0.955 0.0
O5 O-2 0.43 0.04 0.24 1 0.0
O2 O-2 0.25 0.25 0.16 1 0.0
O6 O-2 0.45 0.33 0.23 1 0.0
O4 O-2 0.5 0.25 0.16 1 0.0
Cr3 Cr+5 0.33 0.16 0.23 1 0.0
Ca5 Ca+2 0 0 0.084 0.955 0.0
O1 O-2 0.25 0.084 0.084 1 0.0
Cr1 Cr+5 0 0 0 1 0.0
Ca3 Ca+2 0.25 0.16 -0.04 0.955 0.0
O7 O-2 0.17 0.08 0.24 1 0.0
O8 O-2 0.36 0.16 0.27 1 0.0
Ca4 Ca+2 0 0 0.26 0.955 0.0
O3 O-2 0.25 0 0.16 1 0.0
O10 O-2 0 0 -0.04 1 0.0
Ca2 Ca+2 0.35 0.16 0.04 0.955 0.0
O9 O-2 0 0.16 0.03 1 0.0
Cr2 Cr+5 0.33 0.16 0.15 1 0.0
